data_2232482
loop_
_publ_author_name
'Ha, Kwang'

_publ_section_title
;
 Dichlorido(2,3-di-2-pyridylpyrazine-\k^2^<i>N</i>^1^,<i>N</i>^2^)palladium(II)
;
_journal_coeditor_code TK5006
_journal_issue 11
_journal_name_full 'Acta Crystallographica Section E'
_journal_page_first m1634
_journal_paper_doi 10.1107/S1600536811044369
_journal_volume 67
_journal_year 2011
_chemical_formula_iupac '[Pd Cl2 (C14 H10 N4)]'
_chemical_formula_moiety 'C14 H10 Cl2 N4 Pd'
_chemical_formula_sum 'C14 H10 Cl2 N4 Pd'
_chemical_formula_weight 411.56
_chemical_name_systematic
;
Dichlorido(2,3-di-2-pyridylpyrazine-\k^2^<i>N</i>^1^,<i>N</i>^2^)palladium(II)
;
_space_group_IT_number 2
_symmetry_cell_setting triclinic
_symmetry_space_group_name_Hall '-P 1'
_symmetry_space_group_name_H-M 'P -1'
_atom_sites_solution_hydrogens geom
_atom_sites_solution_primary direct
_atom_sites_solution_secondary difmap
_cell_angle_alpha 84.543(2)
_cell_angle_beta 71.400(2)
_cell_angle_gamma 71.475(2)
_cell_formula_units_Z 2
_cell_length_a 8.1681(10)
_cell_length_b 9.5480(11)
_cell_length_c 10.1137(12)
_cell_measurement_reflns_used 2636
_cell_measurement_temperature 200(2)
_cell_measurement_theta_max 28.16
_cell_measurement_theta_min 2.76
_cell_volume 708.81(15)
_computing_cell_refinement 'SAINT (Bruker, 2000)'
_computing_data_collection 'SMART (Bruker, 2000)'
_computing_data_reduction 'SAINT (Bruker, 2000)'
_computing_molecular_graphics 'ORTEP-3 (Farrugia, 1997) and PLATON (Spek, 2009)'
_computing_publication_material 'SHELXL97 (Sheldrick, 2008)'
_computing_structure_refinement 'SHELXL97 (Sheldrick, 2008)'
_computing_structure_solution 'SHELXS97 (Sheldrick, 2008)'
_diffrn_ambient_temperature 200(2)
_diffrn_measured_fraction_theta_full 0.968
_diffrn_measured_fraction_theta_max 0.968
_diffrn_measurement_device_type 'Bruker SMART 1000 CCD'
_diffrn_measurement_method '\f and \w scans'
_diffrn_radiation_monochromator graphite
_diffrn_radiation_source 'fine-focus sealed tube'
_diffrn_radiation_type MoK\a
_diffrn_radiation_wavelength 0.71073
_diffrn_reflns_av_R_equivalents 0.0249
_diffrn_reflns_av_sigmaI/netI 0.0578
_diffrn_reflns_limit_h_max 10
_diffrn_reflns_limit_h_min -10
_diffrn_reflns_limit_k_max 11
_diffrn_reflns_limit_k_min -12
_diffrn_reflns_limit_l_max 13
_diffrn_reflns_limit_l_min -12
_diffrn_reflns_number 5225
_diffrn_reflns_theta_full 28.28
_diffrn_reflns_theta_max 28.28
_diffrn_reflns_theta_min 2.12
_diffrn_standards_decay_% 0
_diffrn_standards_interval_count 0
_diffrn_standards_interval_time 0
_diffrn_standards_number 0
_exptl_absorpt_coefficient_mu 1.682
_exptl_absorpt_correction_T_max 1.000000
_exptl_absorpt_correction_T_min 0.747881
_exptl_absorpt_correction_type multi-scan
_exptl_absorpt_process_details '(SADABS; Bruker, 2000)'
_exptl_crystal_colour orange
_exptl_crystal_density_diffrn 1.928
_exptl_crystal_density_method 'not measured'
_exptl_crystal_description block
_exptl_crystal_F_000 404
_exptl_crystal_size_max 0.26
_exptl_crystal_size_mid 0.16
_exptl_crystal_size_min 0.12
_refine_diff_density_max 1.180
_refine_diff_density_min -2.090
_refine_ls_extinction_method none
_refine_ls_goodness_of_fit_ref 1.236
_refine_ls_hydrogen_treatment constr
_refine_ls_matrix_type full
_refine_ls_number_parameters 190
_refine_ls_number_reflns 3406
_refine_ls_number_restraints 0
_refine_ls_restrained_S_all 1.236
_refine_ls_R_factor_all 0.0794
_refine_ls_R_factor_gt 0.0458
_refine_ls_shift/su_max 0.000
_refine_ls_shift/su_mean 0.000
_refine_ls_structure_factor_coef Fsqd
_refine_ls_weighting_details 'calc w=1/[\s^2^(Fo^2^)+(0.0000P)^2^+3.5422P] where P=(Fo^2^+2Fc^2^)/3'
_refine_ls_weighting_scheme calc
_refine_ls_wR_factor_gt 0.0774
_refine_ls_wR_factor_ref 0.1146
_reflns_number_gt 2608
_reflns_number_total 3406
_reflns_threshold_expression I>2\s(I)
_cod_data_source_file tk5006.cif
_cod_data_source_block I
_cod_database_code 2232482
_cod_database_fobs_code 2232482

loop_
_symmetry_equiv_pos_as_xyz
'x, y, z'
'-x, -y, -z'

loop_
_atom_site_type_symbol
_atom_site_label
_atom_site_fract_x
_atom_site_fract_y
_atom_site_fract_z
_atom_site_U_iso_or_equiv
_atom_site_adp_type
_atom_site_calc_flag
_atom_site_refinement_flags
_atom_site_occupancy
_atom_site_symmetry_multiplicity
Pd Pd1 0.71773(7) 0.48277(5) -0.10860(5) 0.02952(14) Uani d . 1 1
Cl Cl1 0.6858(3) 0.43540(19) -0.31486(17) 0.0416(4) Uani d . 1 1
Cl Cl2 0.6748(2) 0.72437(18) -0.17098(19) 0.0416(4) Uani d . 1 1
N N1 0.7538(6) 0.2716(5) -0.0374(5) 0.0241(10) Uani d . 1 1
N N2 0.7697(8) 0.0024(6) 0.0868(6) 0.0384(13) Uani d . 1 1
N N3 0.7611(6) 0.5057(5) 0.0743(5) 0.0249(10) Uani d . 1 1
N N4 0.8648(8) -0.0406(6) 0.3339(6) 0.0398(14) Uani d . 1 1
C C1 0.7696(8) 0.2515(7) 0.0931(6) 0.0305(14) Uani d . 1 1
C C2 0.7656(9) 0.1158(7) 0.1572(7) 0.0313(14) Uani d . 1 1
C C3 0.7645(11) 0.0272(8) -0.0442(7) 0.0450(18) Uani d . 1 1
H H3 0.7708 -0.0524 -0.0972 0.054 Uiso calc R 1 1
C C4 0.7504(9) 0.1629(7) -0.1050(7) 0.0349(15) Uani d . 1 1
H H4 0.7381 0.1782 -0.1960 0.042 Uiso calc R 1 1
C C5 0.7923(7) 0.3781(6) 0.1508(6) 0.0228(12) Uani d . 1 1
C C6 0.8494(9) 0.3771(7) 0.2643(7) 0.0362(15) Uani d . 1 1
H H6 0.8776 0.2883 0.3149 0.043 Uiso calc R 1 1
C C7 0.8667(9) 0.5053(8) 0.3064(7) 0.0368(15) Uani d . 1 1
H H7 0.9028 0.5056 0.3868 0.044 Uiso calc R 1 1
C C8 0.8305(9) 0.6301(8) 0.2296(7) 0.0381(16) Uani d . 1 1
H H8 0.8414 0.7189 0.2558 0.046 Uiso calc R 1 1
C C9 0.7787(8) 0.6264(6) 0.1150(7) 0.0288(13) Uani d . 1 1
H H9 0.7541 0.7140 0.0621 0.035 Uiso calc R 1 1
C C10 0.7479(8) 0.0837(7) 0.3079(6) 0.0290(13) Uani d . 1 1
C C11 0.6105(9) 0.1744(7) 0.4115(7) 0.0362(15) Uani d . 1 1
H H11 0.5300 0.2628 0.3891 0.043 Uiso calc R 1 1
C C12 0.5941(10) 0.1325(8) 0.5488(7) 0.0434(17) Uani d . 1 1
H H12 0.5014 0.1921 0.6228 0.052 Uiso calc R 1 1
C C13 0.7126(11) 0.0043(8) 0.5770(7) 0.0461(19) Uani d . 1 1
H H13 0.7026 -0.0273 0.6704 0.055 Uiso calc R 1 1
C C14 0.8465(11) -0.0774(8) 0.4673(8) 0.049(2) Uani d . 1 1
H H14 0.9305 -0.1649 0.4874 0.059 Uiso calc R 1 1

loop_
_atom_site_aniso_label
_atom_site_aniso_U_11
_atom_site_aniso_U_22
_atom_site_aniso_U_33
_atom_site_aniso_U_12
_atom_site_aniso_U_13
_atom_site_aniso_U_23
Pd1 0.0345(3) 0.0262(3) 0.0292(3) -0.0109(2) -0.0108(2) 0.00380(18)
Cl1 0.0574(11) 0.0411(9) 0.0321(9) -0.0175(8) -0.0211(8) 0.0073(7)
Cl2 0.0506(10) 0.0293(8) 0.0514(11) -0.0165(7) -0.0235(9) 0.0126(7)
N1 0.024(2) 0.022(2) 0.024(3) -0.008(2) -0.006(2) 0.0076(19)
N2 0.057(4) 0.025(3) 0.036(3) -0.013(3) -0.019(3) 0.005(2)
N3 0.027(3) 0.022(2) 0.030(3) -0.010(2) -0.014(2) 0.009(2)
N4 0.055(4) 0.030(3) 0.036(3) -0.006(3) -0.022(3) 0.001(2)
C1 0.032(3) 0.036(4) 0.022(3) -0.008(3) -0.009(3) 0.000(3)
C2 0.037(3) 0.024(3) 0.030(3) -0.007(3) -0.008(3) -0.004(2)
C3 0.076(5) 0.032(4) 0.036(4) -0.020(4) -0.024(4) -0.006(3)
C4 0.059(4) 0.024(3) 0.028(3) -0.016(3) -0.016(3) -0.006(2)
C5 0.023(3) 0.023(3) 0.022(3) -0.005(2) -0.007(2) -0.004(2)
C6 0.040(4) 0.032(3) 0.039(4) -0.010(3) -0.017(3) 0.001(3)
C7 0.034(3) 0.053(4) 0.028(3) -0.019(3) -0.011(3) 0.000(3)
C8 0.042(4) 0.040(4) 0.032(4) -0.018(3) -0.004(3) -0.007(3)
C9 0.030(3) 0.020(3) 0.037(4) -0.009(2) -0.008(3) -0.002(2)
C10 0.037(3) 0.026(3) 0.029(3) -0.013(3) -0.013(3) 0.001(2)
C11 0.046(4) 0.032(4) 0.033(4) -0.014(3) -0.013(3) -0.002(3)
C12 0.058(5) 0.050(4) 0.027(4) -0.027(4) -0.008(3) 0.000(3)
C13 0.081(6) 0.044(4) 0.029(4) -0.035(4) -0.024(4) 0.009(3)
C14 0.075(6) 0.040(4) 0.055(5) -0.025(4) -0.046(5) 0.015(4)

loop_
_atom_type_symbol
_atom_type_description
_atom_type_scat_dispersion_real
_atom_type_scat_dispersion_imag
_atom_type_scat_source
C C 0.0033 0.0016 'International Tables Vol C Tables 4.2.6.8 and 6.1.1.4'
H H 0.0000 0.0000 'International Tables Vol C Tables 4.2.6.8 and 6.1.1.4'
Cl Cl 0.1484 0.1585 'International Tables Vol C Tables 4.2.6.8 and 6.1.1.4'
N N 0.0061 0.0033 'International Tables Vol C Tables 4.2.6.8 and 6.1.1.4'
Pd Pd -0.9988 1.0072 'International Tables Vol C Tables 4.2.6.8 and 6.1.1.4'

loop_
_geom_angle_atom_site_label_1
_geom_angle_atom_site_label_2
_geom_angle_atom_site_label_3
_geom_angle
_geom_angle_publ_flag
N3 Pd1 N1 80.24(19) y
N3 Pd1 Cl2 95.40(14) ?
N1 Pd1 Cl2 175.50(15) ?
N3 Pd1 Cl1 174.80(14) ?
N1 Pd1 Cl1 95.27(14) ?
Cl2 Pd1 Cl1 89.14(6) y
C4 N1 C1 120.7(5) ?
C4 N1 Pd1 124.3(4) ?
C1 N1 Pd1 114.8(4) ?
C3 N2 C2 117.3(6) ?
C9 N3 C5 119.8(5) ?
C9 N3 Pd1 125.0(4) ?
C5 N3 Pd1 114.8(4) ?
C10 N4 C14 117.3(6) ?
N1 C1 C2 117.9(6) ?
N1 C1 C5 114.9(5) ?
C2 C1 C5 127.2(5) ?
N2 C2 C1 121.4(6) ?
N2 C2 C10 113.5(5) ?
C1 C2 C10 125.1(5) ?
N2 C3 C4 122.5(6) ?
N2 C3 H3 118.8 ?
C4 C3 H3 118.8 ?
N1 C4 C3 119.8(6) ?
N1 C4 H4 120.1 ?
C3 C4 H4 120.1 ?
C6 C5 N3 118.9(5) ?
C6 C5 C1 126.8(6) ?
N3 C5 C1 114.2(5) ?
C5 C6 C7 120.6(6) ?
C5 C6 H6 119.7 ?
C7 C6 H6 119.7 ?
C8 C7 C6 118.5(6) ?
C8 C7 H7 120.8 ?
C6 C7 H7 120.8 ?
C9 C8 C7 119.4(6) ?
C9 C8 H8 120.3 ?
C7 C8 H8 120.3 ?
N3 C9 C8 122.6(6) ?
N3 C9 H9 118.7 ?
C8 C9 H9 118.7 ?
N4 C10 C11 123.3(6) ?
N4 C10 C2 115.6(5) ?
C11 C10 C2 121.0(6) ?
C10 C11 C12 117.9(7) ?
C10 C11 H11 121.0 ?
C12 C11 H11 121.0 ?
C13 C12 C11 119.4(7) ?
C13 C12 H12 120.3 ?
C11 C12 H12 120.3 ?
C12 C13 C14 118.5(7) ?
C12 C13 H13 120.7 ?
C14 C13 H13 120.7 ?
N4 C14 C13 123.5(7) ?
N4 C14 H14 118.2 ?
C13 C14 H14 118.2 ?

loop_
_geom_bond_atom_site_label_1
_geom_bond_atom_site_label_2
_geom_bond_distance
_geom_bond_publ_flag
Pd1 N3 2.035(5) y
Pd1 N1 2.038(5) y
Pd1 Cl2 2.2787(17) y
Pd1 Cl1 2.2860(17) y
N1 C4 1.308(7) ?
N1 C1 1.357(7) ?
N2 C3 1.336(8) ?
N2 C2 1.338(8) ?
N3 C9 1.323(7) ?
N3 C5 1.377(7) ?
N4 C10 1.331(8) ?
N4 C14 1.334(9) ?
C1 C2 1.398(8) ?
C1 C5 1.477(8) ?
C2 C10 1.495(8) ?
C3 C4 1.367(9) ?
C3 H3 0.9500 ?
C4 H4 0.9500 ?
C5 C6 1.368(8) ?
C6 C7 1.395(9) ?
C6 H6 0.9500 ?
C7 C8 1.363(9) ?
C7 H7 0.9500 ?
C8 C9 1.362(9) ?
C8 H8 0.9500 ?
C9 H9 0.9500 ?
C10 C11 1.383(9) ?
C11 C12 1.385(9) ?
C11 H11 0.9500 ?
C12 C13 1.368(10) ?
C12 H12 0.9500 ?
C13 C14 1.373(11) ?
C13 H13 0.9500 ?
C14 H14 0.9500 ?

loop_
_geom_hbond_atom_site_label_D
_geom_hbond_atom_site_label_H
_geom_hbond_atom_site_label_A
_geom_hbond_site_symmetry_A
_geom_hbond_distance_DH
_geom_hbond_distance_HA
_geom_hbond_distance_DA
_geom_hbond_angle_DHA
C3 H3 Cl2 1_545 0.95 2.73 3.632(7) 159
C4 H4 Cl1 . 0.95 2.60 3.216(7) 123
C8 H8 N4 1_565 0.95 2.58 3.529(9) 178
C9 H9 Cl2 . 0.95 2.62 3.241(7) 123
C13 H13 Cl2 1_546 0.95 2.76 3.530(7) 139

loop_
_geom_torsion_atom_site_label_1
_geom_torsion_atom_site_label_2
_geom_torsion_atom_site_label_3
_geom_torsion_atom_site_label_4
_geom_torsion
N3 Pd1 N1 C4 -178.6(5)
Cl1 Pd1 N1 C4 -1.2(5)
N3 Pd1 N1 C1 6.0(4)
Cl1 Pd1 N1 C1 -176.7(4)
N1 Pd1 N3 C9 173.4(5)
Cl2 Pd1 N3 C9 -7.8(5)
N1 Pd1 N3 C5 0.3(4)
Cl2 Pd1 N3 C5 179.2(4)
C4 N1 C1 C2 -5.6(9)
Pd1 N1 C1 C2 170.0(4)
C4 N1 C1 C5 173.5(5)
Pd1 N1 C1 C5 -10.9(6)
C3 N2 C2 C1 -4.7(10)
C3 N2 C2 C10 172.6(6)
N1 C1 C2 N2 8.5(9)
C5 C1 C2 N2 -170.5(6)
N1 C1 C2 C10 -168.5(6)
C5 C1 C2 C10 12.5(10)
C2 N2 C3 C4 -1.8(11)
C1 N1 C4 C3 -0.6(10)
Pd1 N1 C4 C3 -175.8(5)
N2 C3 C4 N1 4.6(12)
C9 N3 C5 C6 -3.1(8)
Pd1 N3 C5 C6 170.3(4)
C9 N3 C5 C1 -179.5(5)
Pd1 N3 C5 C1 -6.1(6)
N1 C1 C5 C6 -164.9(6)
C2 C1 C5 C6 14.1(10)
N1 C1 C5 N3 11.2(7)
C2 C1 C5 N3 -169.8(6)
N3 C5 C6 C7 3.4(9)
C1 C5 C6 C7 179.2(6)
C5 C6 C7 C8 -1.9(10)
C6 C7 C8 C9 0.1(10)
C5 N3 C9 C8 1.3(9)
Pd1 N3 C9 C8 -171.3(5)
C7 C8 C9 N3 0.1(10)
C14 N4 C10 C11 -0.1(10)
C14 N4 C10 C2 -176.2(6)
N2 C2 C10 N4 50.6(8)
C1 C2 C10 N4 -132.3(7)
N2 C2 C10 C11 -125.6(7)
C1 C2 C10 C11 51.5(9)
N4 C10 C11 C12 -0.5(10)
C2 C10 C11 C12 175.4(6)
C10 C11 C12 C13 0.0(10)
C11 C12 C13 C14 1.0(11)
C10 N4 C14 C13 1.2(11)
C12 C13 C14 N4 -1.7(11)

loop_
_cod_related_entry_id
_cod_related_entry_database
_cod_related_entry_code
1 ChemSpider 30657167
